data_7248831
loop_
_publ_author_name
'Prashanth, Jupally'
'Voronin, Alexander P.'
'Surov, Artem O.'
'Balasubramanian, Sridhar'

_publ_section_title
;
 Design of pyrazine cocrystals of enzalutamide: a lead from 1,4-dioxane
 solvates
;
_journal_issue 28
_journal_name_full CrystEngComm
_journal_page_first 3851
_journal_page_last 3866
_journal_paper_doi 10.1039/D4CE00566J
_journal_volume 26
_journal_year 2024
_chemical_formula_moiety 'C21 H16 F4 N4 O2 S, 0.5(C4 H4 N2)'
_chemical_formula_sum 'C23 H18 F4 N5 O2 S'
_chemical_formula_weight 504.48
_space_group_crystal_system triclinic
_space_group_IT_number 2
_space_group_name_Hall '-P 1'
_space_group_name_H-M_alt 'P -1'
_atom_sites_solution_hydrogens mixed
_audit_creation_method SHELXL-2018/3
_audit_update_record
;
2024-05-22 deposited with the CCDC.	2024-06-12 downloaded from the CCDC.
;
_cell_angle_alpha 91.758(3)
_cell_angle_beta 100.425(3)
_cell_angle_gamma 92.840(3)
_cell_formula_units_Z 2
_cell_length_a 8.2956(7)
_cell_length_b 9.1182(8)
_cell_length_c 15.2824(14)
_cell_measurement_reflns_used 7503
_cell_measurement_temperature 100(2)
_cell_measurement_theta_max 30.51
_cell_measurement_theta_min 2.23
_cell_volume 1134.57(17)
_computing_cell_refinement '<i>SAINT</i> (Bruker, 2016)'
_computing_data_collection '<i>APEX3</i> (Bruker, 2016)'
_computing_data_reduction 'Bruker SAINT'
_computing_molecular_graphics 'Bruker SHELXTL'
_computing_publication_material 'Bruker SHELXTL'
_computing_structure_refinement 'SHELXL-2018/3 (Sheldrick, 2018)'
_computing_structure_solution 'SHELXT 2018/2 (Sheldrick, 2018)'
_diffrn_ambient_temperature 100(2)
_diffrn_measured_fraction_theta_full 0.999
_diffrn_measured_fraction_theta_max 0.997
_diffrn_measurement_device_type 'Bruker D8 QUEST PHOTON-100'
_diffrn_measurement_method '\w and \f'
_diffrn_radiation_type MoK\a
_diffrn_radiation_wavelength 0.71073
_diffrn_reflns_av_R_equivalents 0.0417
_diffrn_reflns_av_unetI/netI 0.0481
_diffrn_reflns_Laue_measured_fraction_full 0.999
_diffrn_reflns_Laue_measured_fraction_max 0.997
_diffrn_reflns_limit_h_max 11
_diffrn_reflns_limit_h_min -11
_diffrn_reflns_limit_k_max 13
_diffrn_reflns_limit_k_min -13
_diffrn_reflns_limit_l_max 21
_diffrn_reflns_limit_l_min -21
_diffrn_reflns_number 26276
_diffrn_reflns_point_group_measured_fraction_full 0.999
_diffrn_reflns_point_group_measured_fraction_max 0.997
_diffrn_reflns_theta_full 25.242
_diffrn_reflns_theta_max 30.547
_diffrn_reflns_theta_min 2.500
_exptl_absorpt_coefficient_mu 0.207
_exptl_absorpt_correction_T_max 0.7461
_exptl_absorpt_correction_T_min 0.6909
_exptl_absorpt_correction_type multi-scan
_exptl_absorpt_process_details
;
 SADABS 2016/2: Krause, L., Herbst-Irmer, R., Sheldrick G.M. & Stalke D.,
 J. Appl. Cryst. 48 (2015) 3-10
;
_exptl_crystal_colour colourless
_exptl_crystal_density_diffrn 1.477
_exptl_crystal_description plate
_exptl_crystal_F_000 518
_exptl_crystal_size_max 0.290
_exptl_crystal_size_mid 0.210
_exptl_crystal_size_min 0.190
_refine_diff_density_max 0.413
_refine_diff_density_min -0.328
_refine_diff_density_rms 0.061
_refine_ls_extinction_method none
_refine_ls_goodness_of_fit_ref 1.013
_refine_ls_hydrogen_treatment mixed
_refine_ls_matrix_type full
_refine_ls_number_parameters 342
_refine_ls_number_reflns 6915
_refine_ls_number_restraints 16
_refine_ls_restrained_S_all 1.017
_refine_ls_R_factor_all 0.0697
_refine_ls_R_factor_gt 0.0410
_refine_ls_shift/su_max 0.002
_refine_ls_shift/su_mean 0.000
_refine_ls_structure_factor_coef Fsqd
_refine_ls_weighting_details 'w=1/[\s^2^(Fo^2^)+(0.0386P)^2^+0.5357P] where P=(Fo^2^+2Fc^2^)/3'
_refine_ls_weighting_scheme calc
_refine_ls_wR_factor_gt 0.0880
_refine_ls_wR_factor_ref 0.1007
_reflns_Friedel_coverage 0.000
_reflns_number_gt 4965
_reflns_number_total 6915
_reflns_threshold_expression 'I > 2\s(I)'
_cod_data_source_file d4ce00566j2.cif
_cod_data_source_block KB982_0m
_cod_depositor_comments 'Adding full bibliography for 7248830--7248833.cif.'
_cod_database_code 7248831
_shelx_shelxl_version_number 2018/3
_shelx_space_group_comment
;
The symmetry employed for this shelxl refinement is uniquely defined
by the following loop, which should always be used as a source of
symmetry information in preference to the above space-group names.
They are only intended as comments.
;
_shelx_estimated_absorpt_t_min 0.942
_shelx_estimated_absorpt_t_max 0.962

loop_
_space_group_symop_operation_xyz
'x, y, z'
'-x, -y, -z'

loop_
_atom_site_label
_atom_site_type_symbol
_atom_site_fract_x
_atom_site_fract_y
_atom_site_fract_z
_atom_site_U_iso_or_equiv
_atom_site_adp_type
_atom_site_occupancy
_atom_site_site_symmetry_order
_atom_site_calc_flag
_atom_site_refinement_flags_posn
_atom_site_refinement_flags_adp
_atom_site_refinement_flags_occupancy
_atom_site_disorder_assembly
_atom_site_disorder_group
C1 C 0.59955(17) 0.99593(15) 0.87189(9) 0.0135(3) Uani 1 1 d . . . . .
C2 C 0.46261(17) 1.04311(15) 0.81544(10) 0.0153(3) Uani 1 1 d . . . . .
H2 H 0.424930 0.994690 0.758982 0.018 Uiso 1 1 calc R U . . .
C3 C 0.38140(17) 1.16131(15) 0.84211(9) 0.0149(3) Uani 1 1 d . . . . .
C4 C 0.43999(17) 1.23460(15) 0.92471(10) 0.0150(3) Uani 1 1 d . . . . .
C5 C 0.58106(18) 1.18950(16) 0.97879(10) 0.0158(3) Uani 1 1 d . . . . .
H5 H 0.622833 1.241015 1.033836 0.019 Uiso 1 1 calc R U . . .
C6 C 0.66104(17) 1.06998(15) 0.95293(9) 0.0146(3) Uani 1 1 d . . . . .
H6 H 0.756773 1.039022 0.990150 0.017 Uiso 1 1 calc R U . . .
C7 C 0.60940(17) 0.74014(15) 0.80588(9) 0.0136(3) Uani 1 1 d . . . . .
C8 C 0.89620(17) 0.73517(15) 0.81053(10) 0.0152(3) Uani 1 1 d . . . . .
C9 C 0.85301(17) 0.88074(16) 0.84870(9) 0.0148(3) Uani 1 1 d . . . . .
C10 C 0.2411(2) 1.21410(17) 0.77711(11) 0.0226(3) Uani 1 1 d D . . . .
C11 C 0.35694(18) 1.35344(16) 0.95912(10) 0.0173(3) Uani 1 1 d . . . . .
C12 C 0.9668(2) 0.75972(17) 0.72612(11) 0.0221(3) Uani 1 1 d . . . . .
H12A H 0.988743 0.664746 0.700225 0.033 Uiso 1 1 calc R U . . .
H12B H 1.069271 0.820860 0.740965 0.033 Uiso 1 1 calc R U . . .
H12C H 0.887637 0.809307 0.683031 0.033 Uiso 1 1 calc R U . . .
C13 C 1.01537(18) 0.66068(17) 0.88117(11) 0.0207(3) Uani 1 1 d . . . . .
H13A H 1.048302 0.569479 0.855583 0.031 Uiso 1 1 calc R U . . .
H13B H 0.961633 0.638104 0.931619 0.031 Uiso 1 1 calc R U . . .
H13C H 1.112690 0.726633 0.901683 0.031 Uiso 1 1 calc R U . . .
C14 C 0.70728(17) 0.51552(15) 0.74571(9) 0.0139(3) Uani 1 1 d . . . . .
C15 C 0.63671(18) 0.50149(16) 0.65617(10) 0.0162(3) Uani 1 1 d . . . . .
H15 H 0.596960 0.584120 0.624318 0.019 Uiso 1 1 calc R U . . .
C16 C 0.62600(18) 0.36360(16) 0.61473(9) 0.0160(3) Uani 1 1 d . . . . .
C17 C 0.68705(17) 0.24036(15) 0.65759(10) 0.0148(3) Uani 1 1 d . . . . .
C18 C 0.75335(18) 0.25832(15) 0.74808(10) 0.0158(3) Uani 1 1 d . . . . .
H18 H 0.793544 0.175671 0.779778 0.019 Uiso 1 1 calc R U . . .
C19 C 0.76214(18) 0.39426(15) 0.79315(10) 0.0157(3) Uani 1 1 d . . . . .
H19 H 0.804836 0.404064 0.855191 0.019 Uiso 1 1 calc R U . . .
C20 C 0.68746(18) 0.09029(16) 0.61378(10) 0.0168(3) Uani 1 1 d . . . . .
C21 C 0.7395(2) -0.04921(18) 0.48374(11) 0.0270(4) Uani 1 1 d . . . . .
H21A H 0.705104 -0.035819 0.419821 0.040 Uiso 1 1 calc R U . . .
H21B H 0.668249 -0.126147 0.502841 0.040 Uiso 1 1 calc R U . . .
H21C H 0.853384 -0.078053 0.495593 0.040 Uiso 1 1 calc R U . . .
N1 N 0.68349(14) 0.87431(13) 0.84522(8) 0.0135(2) Uani 1 1 d . . . . .
N2 N 0.73195(14) 0.65832(13) 0.78913(8) 0.0140(2) Uani 1 1 d . . . . .
N3 N 0.72718(17) 0.08783(14) 0.53264(9) 0.0208(3) Uani 1 1 d . . . . .
H3N H 0.757(2) 0.172(2) 0.5099(13) 0.032(5) Uiso 1 1 d . . . . .
N4 N 0.29314(17) 1.44453(15) 0.99090(9) 0.0230(3) Uani 1 1 d . . . . .
O1 O 0.94762(13) 0.98342(11) 0.87724(7) 0.0199(2) Uani 1 1 d . . . . .
O2 O 0.65809(15) -0.02071(11) 0.65333(7) 0.0235(2) Uani 1 1 d . . . . .
F2 F 0.15837(12) 1.10736(10) 0.72375(6) 0.0257(2) Uani 1 1 d . . . . .
F4 F 0.55234(12) 0.35009(10) 0.52782(6) 0.0240(2) Uani 1 1 d . . . . .
S1 S 0.41178(4) 0.69048(4) 0.78788(3) 0.01745(9) Uani 1 1 d . . . . .
C22 C 0.9656(2) 0.61092(18) 0.44753(11) 0.0237(3) Uani 1 1 d . . . . .
H22 H 0.937055 0.688533 0.408586 0.028 Uiso 1 1 calc R U . . .
C23 C 0.8667(2) 0.48268(18) 0.43650(11) 0.0229(3) Uani 1 1 d . . . . .
H23 H 0.772713 0.474624 0.390353 0.027 Uiso 1 1 calc R U . . .
N5 N 0.90022(17) 0.37003(15) 0.48921(9) 0.0231(3) Uani 1 1 d . . . . .
F1 F 0.2809(14) 1.3276(10) 0.7376(11) 0.044(2) Uani 0.50(3) 1 d D U P A 1
F3 F 0.1200(8) 1.2580(14) 0.8246(8) 0.0366(16) Uani 0.50(3) 1 d D U P A 1
F1D F 0.3057(8) 1.2928(14) 0.7107(7) 0.0354(16) Uani 0.50(3) 1 d D U P A 2
F3D F 0.1450(16) 1.3012(16) 0.8054(7) 0.042(2) Uani 0.50(3) 1 d D U P A 2

loop_
_atom_site_aniso_label
_atom_site_aniso_U_11
_atom_site_aniso_U_22
_atom_site_aniso_U_33
_atom_site_aniso_U_23
_atom_site_aniso_U_13
_atom_site_aniso_U_12
C1 0.0130(6) 0.0120(6) 0.0161(7) -0.0002(5) 0.0041(5) 0.0023(5)
C2 0.0154(7) 0.0155(7) 0.0144(7) -0.0020(5) 0.0014(5) 0.0025(5)
C3 0.0124(6) 0.0142(6) 0.0172(7) 0.0001(5) 0.0004(5) 0.0018(5)
C4 0.0139(7) 0.0133(6) 0.0181(7) -0.0013(5) 0.0044(5) 0.0010(5)
C5 0.0171(7) 0.0157(7) 0.0141(6) -0.0033(5) 0.0024(5) 0.0009(5)
C6 0.0130(7) 0.0154(7) 0.0146(6) -0.0003(5) 0.0006(5) 0.0019(5)
C7 0.0158(7) 0.0135(6) 0.0114(6) -0.0007(5) 0.0018(5) 0.0019(5)
C8 0.0114(6) 0.0132(6) 0.0201(7) -0.0024(5) 0.0008(5) 0.0016(5)
C9 0.0135(7) 0.0161(7) 0.0147(7) 0.0000(5) 0.0017(5) 0.0030(5)
C10 0.0206(8) 0.0159(7) 0.0283(8) -0.0032(6) -0.0039(6) 0.0051(6)
C11 0.0164(7) 0.0167(7) 0.0176(7) -0.0013(5) 0.0006(6) 0.0010(5)
C12 0.0204(8) 0.0216(8) 0.0260(8) -0.0025(6) 0.0091(6) 0.0018(6)
C13 0.0135(7) 0.0197(7) 0.0267(8) -0.0003(6) -0.0029(6) 0.0028(6)
C14 0.0124(6) 0.0123(6) 0.0173(7) -0.0024(5) 0.0035(5) 0.0018(5)
C15 0.0172(7) 0.0137(6) 0.0174(7) 0.0009(5) 0.0015(6) 0.0041(5)
C16 0.0168(7) 0.0168(7) 0.0132(6) -0.0012(5) -0.0002(5) 0.0014(5)
C17 0.0149(7) 0.0123(6) 0.0176(7) -0.0005(5) 0.0043(5) 0.0008(5)
C18 0.0163(7) 0.0137(6) 0.0172(7) 0.0013(5) 0.0026(6) 0.0011(5)
C19 0.0160(7) 0.0163(7) 0.0145(7) 0.0001(5) 0.0024(5) 0.0005(5)
C20 0.0180(7) 0.0136(6) 0.0180(7) -0.0021(5) 0.0013(6) 0.0010(5)
C21 0.0363(10) 0.0198(8) 0.0257(8) -0.0094(6) 0.0098(7) 0.0004(7)
N1 0.0115(6) 0.0129(5) 0.0156(6) -0.0027(4) 0.0014(4) 0.0017(4)
N2 0.0117(6) 0.0131(5) 0.0165(6) -0.0025(4) 0.0011(5) 0.0021(4)
N3 0.0293(7) 0.0143(6) 0.0198(6) -0.0027(5) 0.0081(6) -0.0003(5)
N4 0.0234(7) 0.0217(7) 0.0236(7) -0.0040(5) 0.0029(6) 0.0055(5)
O1 0.0151(5) 0.0161(5) 0.0273(6) -0.0045(4) 0.0021(4) -0.0012(4)
O2 0.0339(7) 0.0137(5) 0.0241(6) 0.0010(4) 0.0089(5) -0.0002(4)
F2 0.0240(5) 0.0231(5) 0.0248(5) -0.0045(4) -0.0090(4) 0.0030(4)
F4 0.0349(5) 0.0187(4) 0.0144(4) -0.0021(3) -0.0063(4) 0.0042(4)
S1 0.01143(17) 0.01952(18) 0.02054(18) -0.00592(14) 0.00197(13) 0.00004(13)
C22 0.0291(9) 0.0198(8) 0.0214(8) 0.0032(6) 0.0016(7) 0.0017(6)
C23 0.0229(8) 0.0253(8) 0.0193(8) 0.0018(6) 0.0005(6) 0.0013(6)
N5 0.0274(7) 0.0206(7) 0.0211(7) 0.0007(5) 0.0044(6) -0.0020(5)
F1 0.041(3) 0.027(2) 0.054(4) 0.024(2) -0.017(3) -0.0078(19)
F3 0.0187(16) 0.047(3) 0.040(3) -0.017(2) -0.0062(15) 0.0176(19)
F1D 0.0268(17) 0.038(3) 0.038(3) 0.023(2) -0.0072(16) -0.0032(16)
F3D 0.034(3) 0.050(4) 0.034(3) -0.021(2) -0.014(2) 0.033(3)

loop_
_atom_type_symbol
_atom_type_description
_atom_type_scat_dispersion_real
_atom_type_scat_dispersion_imag
_atom_type_scat_source
C C 0.0033 0.0016 'International Tables Vol C Tables 4.2.6.8 and 6.1.1.4'
H H 0.0000 0.0000 'International Tables Vol C Tables 4.2.6.8 and 6.1.1.4'
N N 0.0061 0.0033 'International Tables Vol C Tables 4.2.6.8 and 6.1.1.4'
O O 0.0106 0.0060 'International Tables Vol C Tables 4.2.6.8 and 6.1.1.4'
F F 0.0171 0.0103 'International Tables Vol C Tables 4.2.6.8 and 6.1.1.4'
S S 0.1246 0.1234 'International Tables Vol C Tables 4.2.6.8 and 6.1.1.4'

loop_
_geom_angle_atom_site_label_1
_geom_angle_atom_site_label_2
_geom_angle_atom_site_label_3
_geom_angle
_geom_angle_site_symmetry_1
_geom_angle_site_symmetry_3
_geom_angle_publ_flag
C6 C1 C2 120.91(13) . . ?
C6 C1 N1 118.99(12) . . ?
C2 C1 N1 120.03(12) . . ?
C3 C2 C1 119.61(13) . . ?
C3 C2 H2 120.2 . . ?
C1 C2 H2 120.2 . . ?
C2 C3 C4 119.92(13) . . ?
C2 C3 C10 117.77(13) . . ?
C4 C3 C10 122.10(13) . . ?
C5 C4 C3 119.66(13) . . ?
C5 C4 C11 117.25(13) . . ?
C3 C4 C11 123.05(13) . . ?
C6 C5 C4 120.54(13) . . ?
C6 C5 H5 119.7 . . ?
C4 C5 H5 119.7 . . ?
C5 C6 C1 119.29(13) . . ?
C5 C6 H6 120.4 . . ?
C1 C6 H6 120.4 . . ?
N2 C7 N1 106.53(12) . . ?
N2 C7 S1 126.80(11) . . ?
N1 C7 S1 126.62(10) . . ?
N2 C8 C9 100.45(11) . . ?
N2 C8 C13 113.36(12) . . ?
C9 C8 C13 109.38(12) . . ?
N2 C8 C12 110.91(12) . . ?
C9 C8 C12 110.08(12) . . ?
C13 C8 C12 112.04(12) . . ?
O1 C9 N1 126.07(13) . . ?
O1 C9 C8 126.50(13) . . ?
N1 C9 C8 107.42(12) . . ?
F3D C10 F2 111.5(6) . . ?
F1 C10 F2 114.7(6) . . ?
F1 C10 F3 105.5(4) . . ?
F2 C10 F3 100.9(4) . . ?
F3D C10 F1D 104.8(4) . . ?
F2 C10 F1D 97.5(6) . . ?
F3D C10 C3 118.6(4) . . ?
F1 C10 C3 112.8(4) . . ?
F2 C10 C3 113.35(12) . . ?
F3 C10 C3 108.3(5) . . ?
F1D C10 C3 108.5(3) . . ?
N4 C11 C4 176.27(16) . . ?
C8 C12 H12A 109.5 . . ?
C8 C12 H12B 109.5 . . ?
H12A C12 H12B 109.5 . . ?
C8 C12 H12C 109.5 . . ?
H12A C12 H12C 109.5 . . ?
H12B C12 H12C 109.5 . . ?
C8 C13 H13A 109.5 . . ?
C8 C13 H13B 109.5 . . ?
H13A C13 H13B 109.5 . . ?
C8 C13 H13C 109.5 . . ?
H13A C13 H13C 109.5 . . ?
H13B C13 H13C 109.5 . . ?
C15 C14 C19 121.23(13) . . ?
C15 C14 N2 119.49(12) . . ?
C19 C14 N2 119.20(13) . . ?
C16 C15 C14 117.95(13) . . ?
C16 C15 H15 121.0 . . ?
C14 C15 H15 121.0 . . ?
F4 C16 C15 117.54(12) . . ?
F4 C16 C17 119.25(12) . . ?
C15 C16 C17 123.22(13) . . ?
C16 C17 C18 117.00(13) . . ?
C16 C17 C20 125.05(13) . . ?
C18 C17 C20 117.95(13) . . ?
C19 C18 C17 121.66(13) . . ?
C19 C18 H18 119.2 . . ?
C17 C18 H18 119.2 . . ?
C14 C19 C18 118.80(13) . . ?
C14 C19 H19 120.6 . . ?
C18 C19 H19 120.6 . . ?
O2 C20 N3 123.90(14) . . ?
O2 C20 C17 120.41(13) . . ?
N3 C20 C17 115.64(13) . . ?
N3 C21 H21A 109.5 . . ?
N3 C21 H21B 109.5 . . ?
H21A C21 H21B 109.5 . . ?
N3 C21 H21C 109.5 . . ?
H21A C21 H21C 109.5 . . ?
H21B C21 H21C 109.5 . . ?
C9 N1 C7 111.46(11) . . ?
C9 N1 C1 122.43(12) . . ?
C7 N1 C1 125.90(12) . . ?
C7 N2 C14 124.02(12) . . ?
C7 N2 C8 114.00(11) . . ?
C14 N2 C8 121.66(11) . . ?
C20 N3 C21 121.88(14) . . ?
C20 N3 H3N 119.5(13) . . ?
C21 N3 H3N 118.3(13) . . ?
N5 C22 C23 122.58(15) 2_766 . ?
N5 C22 H22 118.7 2_766 . ?
C23 C22 H22 118.7 . . ?
N5 C23 C22 121.47(15) . . ?
N5 C23 H23 119.3 . . ?
C22 C23 H23 119.3 . . ?
C23 N5 C22 115.95(14) . 2_766 ?

loop_
_geom_bond_atom_site_label_1
_geom_bond_atom_site_label_2
_geom_bond_distance
_geom_bond_site_symmetry_2
_geom_bond_publ_flag
C1 C6 1.3914(19) . ?
C1 C2 1.391(2) . ?
C1 N1 1.4256(17) . ?
C2 C3 1.3877(19) . ?
C2 H2 0.9500 . ?
C3 C4 1.404(2) . ?
C3 C10 1.496(2) . ?
C4 C5 1.393(2) . ?
C4 C11 1.4476(19) . ?
C5 C6 1.3872(19) . ?
C5 H5 0.9500 . ?
C6 H6 0.9500 . ?
C7 N2 1.3466(17) . ?
C7 N1 1.4080(18) . ?
C7 S1 1.6504(15) . ?
C8 N2 1.4780(18) . ?
C8 C9 1.5185(19) . ?
C8 C13 1.526(2) . ?
C8 C12 1.528(2) . ?
C9 O1 1.2087(17) . ?
C9 N1 1.3959(18) . ?
C10 F3D 1.273(7) . ?
C10 F1 1.273(8) . ?
C10 F2 1.3289(18) . ?
C10 F3 1.408(7) . ?
C10 F1D 1.427(6) . ?
C11 N4 1.1480(19) . ?
C12 H12A 0.9800 . ?
C12 H12B 0.9800 . ?
C12 H12C 0.9800 . ?
C13 H13A 0.9800 . ?
C13 H13B 0.9800 . ?
C13 H13C 0.9800 . ?
C14 C15 1.387(2) . ?
C14 C19 1.391(2) . ?
C14 N2 1.4314(17) . ?
C15 C16 1.3818(19) . ?
C15 H15 0.9500 . ?
C16 F4 1.3569(16) . ?
C16 C17 1.389(2) . ?
C17 C18 1.394(2) . ?
C17 C20 1.5052(19) . ?
C18 C19 1.3916(19) . ?
C18 H18 0.9500 . ?
C19 H19 0.9500 . ?
C20 O2 1.2310(18) . ?
C20 N3 1.3392(19) . ?
C21 N3 1.4537(19) . ?
C21 H21A 0.9800 . ?
C21 H21B 0.9800 . ?
C21 H21C 0.9800 . ?
N3 H3N 0.89(2) . ?
C22 N5 1.336(2) 2_766 ?
C22 C23 1.383(2) . ?
C22 H22 0.9500 . ?
C23 N5 1.334(2) . ?
C23 H23 0.9500 . ?

loop_
_geom_hbond_atom_site_label_D
_geom_hbond_atom_site_label_H
_geom_hbond_atom_site_label_A
_geom_hbond_distance_DH
_geom_hbond_distance_HA
_geom_hbond_distance_DA
_geom_hbond_angle_DHA
_geom_hbond_site_symmetry_A
_geom_hbond_publ_flag
N3 H3N N5 0.89(2) 2.18(2) 3.0342(19) 161(2) . yes
C5 H5 S1 0.95 2.84 3.6869(15) 148 2_677 yes
C12 H12C O2 0.98 2.50 3.379(2) 149 1_565 yes
C15 H15 F4 0.95 2.53 3.3235(17) 141 2_666 yes
C18 H18 O1 0.95 2.57 3.5112(18) 170 1_545 yes

loop_
_geom_torsion_atom_site_label_1
_geom_torsion_atom_site_label_2
_geom_torsion_atom_site_label_3
_geom_torsion_atom_site_label_4
_geom_torsion
_geom_torsion_site_symmetry_1
_geom_torsion_site_symmetry_2
_geom_torsion_site_symmetry_3
_geom_torsion_site_symmetry_4
_geom_torsion_publ_flag
C6 C1 C2 C3 -3.1(2) . . . . ?
N1 C1 C2 C3 179.79(13) . . . . ?
C1 C2 C3 C4 1.5(2) . . . . ?
C1 C2 C3 C10 176.33(14) . . . . ?
C2 C3 C4 C5 1.0(2) . . . . ?
C10 C3 C4 C5 -173.56(14) . . . . ?
C2 C3 C4 C11 -176.54(14) . . . . ?
C10 C3 C4 C11 8.9(2) . . . . ?
C3 C4 C5 C6 -2.0(2) . . . . ?
C11 C4 C5 C6 175.68(13) . . . . ?
C4 C5 C6 C1 0.5(2) . . . . ?
C2 C1 C6 C5 2.1(2) . . . . ?
N1 C1 C6 C5 179.25(13) . . . . ?
N2 C8 C9 O1 179.36(14) . . . . ?
C13 C8 C9 O1 59.86(19) . . . . ?
C12 C8 C9 O1 -63.65(19) . . . . ?
N2 C8 C9 N1 -0.39(14) . . . . ?
C13 C8 C9 N1 -119.88(13) . . . . ?
C12 C8 C9 N1 116.61(13) . . . . ?
C2 C3 C10 F3D 166.0(11) . . . . ?
C4 C3 C10 F3D -19.3(11) . . . . ?
C2 C3 C10 F1 -100.1(10) . . . . ?
C4 C3 C10 F1 74.6(10) . . . . ?
C2 C3 C10 F2 32.4(2) . . . . ?
C4 C3 C10 F2 -152.90(14) . . . . ?
C2 C3 C10 F3 143.4(5) . . . . ?
C4 C3 C10 F3 -41.9(6) . . . . ?
C2 C3 C10 F1D -74.7(7) . . . . ?
C4 C3 C10 F1D 100.0(7) . . . . ?
C19 C14 C15 C16 -1.5(2) . . . . ?
N2 C14 C15 C16 175.21(13) . . . . ?
C14 C15 C16 F4 178.06(13) . . . . ?
C14 C15 C16 C17 -2.2(2) . . . . ?
F4 C16 C17 C18 -176.53(13) . . . . ?
C15 C16 C17 C18 3.7(2) . . . . ?
F4 C16 C17 C20 3.7(2) . . . . ?
C15 C16 C17 C20 -176.05(14) . . . . ?
C16 C17 C18 C19 -1.6(2) . . . . ?
C20 C17 C18 C19 178.12(13) . . . . ?
C15 C14 C19 C18 3.4(2) . . . . ?
N2 C14 C19 C18 -173.31(13) . . . . ?
C17 C18 C19 C14 -1.8(2) . . . . ?
C16 C17 C20 O2 -141.07(16) . . . . ?
C18 C17 C20 O2 39.2(2) . . . . ?
C16 C17 C20 N3 41.3(2) . . . . ?
C18 C17 C20 N3 -138.44(14) . . . . ?
O1 C9 N1 C7 178.43(14) . . . . ?
C8 C9 N1 C7 -1.82(16) . . . . ?
O1 C9 N1 C1 3.4(2) . . . . ?
C8 C9 N1 C1 -176.85(12) . . . . ?
N2 C7 N1 C9 3.46(16) . . . . ?
S1 C7 N1 C9 -178.93(11) . . . . ?
N2 C7 N1 C1 178.27(12) . . . . ?
S1 C7 N1 C1 -4.1(2) . . . . ?
C6 C1 N1 C9 -48.20(19) . . . . ?
C2 C1 N1 C9 128.95(15) . . . . ?
C6 C1 N1 C7 137.53(14) . . . . ?
C2 C1 N1 C7 -45.3(2) . . . . ?
N1 C7 N2 C14 -177.37(12) . . . . ?
S1 C7 N2 C14 5.0(2) . . . . ?
N1 C7 N2 C8 -3.82(16) . . . . ?
S1 C7 N2 C8 178.58(11) . . . . ?
C15 C14 N2 C7 68.83(19) . . . . ?
C19 C14 N2 C7 -114.36(16) . . . . ?
C15 C14 N2 C8 -104.24(16) . . . . ?
C19 C14 N2 C8 72.57(18) . . . . ?
C9 C8 N2 C7 2.64(15) . . . . ?
C13 C8 N2 C7 119.21(14) . . . . ?
C12 C8 N2 C7 -113.73(14) . . . . ?
C9 C8 N2 C14 176.36(12) . . . . ?
C13 C8 N2 C14 -67.07(17) . . . . ?
C12 C8 N2 C14 59.99(17) . . . . ?
O2 C20 N3 C21 -0.2(2) . . . . ?
C17 C20 N3 C21 177.36(14) . . . . ?
N5 C22 C23 N5 0.1(3) 2_766 . . . ?
C22 C23 N5 C22 -0.1(3) . . . 2_766 ?
